data_1575057
loop_
_publ_author_name
'Abdallah, Abanoub Mosaad'
'Wolff, Mariusz'
'Leygue, Nadine'
'Deleuzi\`ere, Ma\"elle'
'Saffon-Merceron, Nathalie'
'Serpentini, Charles-Louis'
'Benoist, Eric'
'Fery-Forgues, Suzanne'

_publ_section_title
;
 Influence of Ligand Isomerism on the Photophysical Properties of
 AIPE-Active Rhenium(I) Complexes: Investigations with a
 2-(1,2,3-Triazol-1-yl)pyridine (Tapy)-Based Complex and Its
 Triazolylidene Derivatives
;
_journal_issue 13
_journal_name_full Molecules
_journal_page_first 2776
_journal_paper_doi 10.3390/molecules30132776
_journal_volume 30
_journal_year 2025
_chemical_formula_sum 'C18 H14 Cl N4 O3 Re'
_chemical_formula_weight 555.98
_space_group_crystal_system monoclinic
_space_group_IT_number 14
_space_group_name_Hall '-P 2ybc'
_space_group_name_H-M_alt 'P 1 21/c 1'
_atom_sites_solution_hydrogens geom
_atom_sites_solution_primary dual
_audit_creation_method SHELXL-2019/2
_cell_angle_alpha 90
_cell_angle_beta 95.9593(17)
_cell_angle_gamma 90
_cell_formula_units_Z 4
_cell_length_a 8.3767(4)
_cell_length_b 7.3859(3)
_cell_length_c 30.3253(13)
_cell_measurement_reflns_used 9867
_cell_measurement_temperature 193(2)
_cell_measurement_theta_max 68.26
_cell_measurement_theta_min 2.93
_cell_volume 1866.07(14)
_computing_cell_refinement 'Bruker SAINT'
_computing_data_collection 'Bruker APEX3'
_computing_data_reduction 'Bruker SAINT'
_computing_molecular_graphics 'Bruker SHELXTL'
_computing_publication_material 'Bruker SHELXTL'
_computing_structure_refinement 'SHELXL-2019/2 (Sheldrick, 2019)'
_computing_structure_solution 'SHELXT (Sheldrick 2015)'
_diffrn_ambient_temperature 193(2)
_diffrn_measured_fraction_theta_full 0.999
_diffrn_measured_fraction_theta_max 0.999
_diffrn_measurement_device_type 'Bruker D8-Venture Photon III-C14 detector'
_diffrn_measurement_method 'Phi and omega scans'
_diffrn_radiation_type CuK\a
_diffrn_radiation_wavelength 1.54178
_diffrn_reflns_av_R_equivalents 0.0568
_diffrn_reflns_av_unetI/netI 0.0242
_diffrn_reflns_Laue_measured_fraction_full 0.999
_diffrn_reflns_Laue_measured_fraction_max 0.999
_diffrn_reflns_limit_h_max 10
_diffrn_reflns_limit_h_min -9
_diffrn_reflns_limit_k_max 8
_diffrn_reflns_limit_k_min -8
_diffrn_reflns_limit_l_max 36
_diffrn_reflns_limit_l_min -36
_diffrn_reflns_number 47266
_diffrn_reflns_point_group_measured_fraction_full 0.999
_diffrn_reflns_point_group_measured_fraction_max 0.999
_diffrn_reflns_theta_full 67.679
_diffrn_reflns_theta_max 68.258
_diffrn_reflns_theta_min 5.309
_diffrn_source 'Incoatec microfocus sealed tube'
_exptl_absorpt_coefficient_mu 14.291
_exptl_absorpt_correction_T_max 0.7531
_exptl_absorpt_correction_T_min 0.3986
_exptl_absorpt_correction_type multi-scan
_exptl_absorpt_process_details 'SADABS (Bruker-AXS)'
_exptl_crystal_colour yellow
_exptl_crystal_density_diffrn 1.979
_exptl_crystal_description plate
_exptl_crystal_F_000 1064
_exptl_crystal_size_max 0.180
_exptl_crystal_size_mid 0.160
_exptl_crystal_size_min 0.100
_refine_diff_density_max 0.666
_refine_diff_density_min -1.533
_refine_diff_density_rms 0.141
_refine_ls_extinction_method none
_refine_ls_goodness_of_fit_ref 1.131
_refine_ls_hydrogen_treatment constr
_refine_ls_matrix_type full
_refine_ls_number_parameters 245
_refine_ls_number_reflns 3406
_refine_ls_number_restraints 0
_refine_ls_restrained_S_all 1.131
_refine_ls_R_factor_all 0.0274
_refine_ls_R_factor_gt 0.0267
_refine_ls_shift/su_max 0.002
_refine_ls_shift/su_mean 0.000
_refine_ls_structure_factor_coef Fsqd
_refine_ls_weighting_details 'w=1/[\s^2^(Fo^2^)+(0.0320P)^2^+4.1468P] where P=(Fo^2^+2Fc^2^)/3'
_refine_ls_weighting_scheme calc
_refine_ls_wR_factor_gt 0.0659
_refine_ls_wR_factor_ref 0.0663
_reflns_Friedel_coverage 0.000
_reflns_number_gt 3321
_reflns_number_total 3406
_reflns_threshold_expression 'I > 2\s(I)'
_cod_data_source_file 'global_CCDC.cif'
_cod_data_source_block Re_T_Tapy_Et
_cod_original_sg_symbol_H-M 'P 21/c'
_cod_database_code 1575057
_shelx_shelxl_version_number 2019/2
_shelx_space_group_comment
; 
The symmetry employed for this shelxl refinement is uniquely defined 
by the following loop, which should always be used as a source of 
symmetry information in preference to the above space-group names. 
They are only intended as comments. 
;
_shelx_estimated_absorpt_t_min 0.183
_shelx_estimated_absorpt_t_max 0.329

loop_
_space_group_symop_operation_xyz
'x, y, z'
'-x, y+1/2, -z+1/2'
'-x, -y, -z'
'x, -y-1/2, z-1/2'

loop_
_atom_site_label
_atom_site_type_symbol
_atom_site_fract_x
_atom_site_fract_y
_atom_site_fract_z
_atom_site_U_iso_or_equiv
_atom_site_adp_type
_atom_site_occupancy
_atom_site_site_symmetry_order
_atom_site_calc_flag
_atom_site_refinement_flags_posn
_atom_site_refinement_flags_adp
_atom_site_refinement_flags_occupancy
_atom_site_disorder_assembly
_atom_site_disorder_group
Re1 Re 0.20864(2) 0.28902(2) 0.59313(2) 0.02550(8) Uani 1 1 d . . . . .
Cl1 Cl 0.36322(13) 0.01189(14) 0.61655(3) 0.0386(2) Uani 1 1 d . . . . .
O1 O 0.0220(4) 0.6197(5) 0.55507(14) 0.0593(10) Uani 1 1 d . . . . .
O2 O 0.0322(6) 0.2996(6) 0.67647(15) 0.0775(15) Uani 1 1 d . . . . .
O3 O -0.0599(4) 0.0450(5) 0.54750(12) 0.0518(9) Uani 1 1 d . . . . .
N1 N 0.3727(4) 0.2840(4) 0.54068(10) 0.0231(6) Uani 1 1 d . . . . .
N2 N 0.5393(3) 0.4289(4) 0.59412(9) 0.0242(6) Uani 1 1 d . . . . .
N3 N 0.6750(4) 0.5131(5) 0.60933(10) 0.0289(7) Uani 1 1 d . . . . .
N4 N 0.6373(4) 0.5797(5) 0.64738(10) 0.0280(7) Uani 1 1 d . . . . .
C1 C 0.0913(4) 0.5063(6) 0.56956(14) 0.0322(9) Uani 1 1 d . . . . .
C2 C 0.0977(6) 0.2949(7) 0.64491(18) 0.0459(12) Uani 1 1 d . . . . .
C3 C 0.0402(5) 0.1346(6) 0.56414(14) 0.0342(9) Uani 1 1 d . . . . .
C4 C 0.3411(5) 0.2106(5) 0.50027(13) 0.0263(8) Uani 1 1 d . . . . .
H4 H 0.235227 0.169722 0.491224 0.032 Uiso 1 1 calc R U . . .
C5 C 0.4566(5) 0.1923(5) 0.47143(13) 0.0299(9) Uani 1 1 d . . . . .
H5 H 0.430428 0.138874 0.443101 0.036 Uiso 1 1 calc R U . . .
C6 C 0.6111(5) 0.2523(6) 0.48404(13) 0.0301(8) Uani 1 1 d . . . . .
H6 H 0.692503 0.238362 0.464715 0.036 Uiso 1 1 calc R U . . .
C7 C 0.6457(5) 0.3330(5) 0.52522(12) 0.0266(8) Uani 1 1 d . . . . .
H7 H 0.749880 0.377813 0.534739 0.032 Uiso 1 1 calc R U . . .
C8 C 0.5224(4) 0.3452(5) 0.55163(11) 0.0219(7) Uani 1 1 d . . . . .
C9 C 0.4167(4) 0.4377(5) 0.62015(11) 0.0232(7) Uani 1 1 d . . . . .
C10 C 0.4834(4) 0.5395(5) 0.65597(12) 0.0252(7) Uani 1 1 d . . . . .
C11 C 0.4146(4) 0.5922(5) 0.69675(12) 0.0251(7) Uani 1 1 d . . . . .
C12 C 0.2617(5) 0.6685(6) 0.69358(13) 0.0310(8) Uani 1 1 d . . . . .
H12 H 0.206027 0.693210 0.665316 0.037 Uiso 1 1 calc R U . . .
C13 C 0.1909(5) 0.7083(6) 0.73193(15) 0.0379(10) Uani 1 1 d . . . . .
H13 H 0.086560 0.760013 0.729738 0.045 Uiso 1 1 calc R U . . .
C14 C 0.2710(6) 0.6734(6) 0.77316(14) 0.0383(10) Uani 1 1 d . . . . .
H14 H 0.221270 0.699419 0.799198 0.046 Uiso 1 1 calc R U . . .
C15 C 0.4240(6) 0.6002(6) 0.77650(13) 0.0381(10) Uani 1 1 d . . . . .
H15 H 0.480125 0.577881 0.804827 0.046 Uiso 1 1 calc R U . . .
C16 C 0.4949(5) 0.5598(6) 0.73853(13) 0.0328(9) Uani 1 1 d . . . . .
H16 H 0.599720 0.509356 0.740964 0.039 Uiso 1 1 calc R U . . .
C17 C 0.7596(5) 0.6924(6) 0.67336(15) 0.0353(10) Uani 1 1 d . . . . .
H17A H 0.848150 0.613944 0.686365 0.042 Uiso 1 1 calc R U . . .
H17B H 0.710721 0.751390 0.698011 0.042 Uiso 1 1 calc R U . . .
C18 C 0.8264(6) 0.8353(7) 0.64493(16) 0.0430(11) Uani 1 1 d . . . . .
H18A H 0.877784 0.777112 0.621027 0.065 Uiso 1 1 calc R U . . .
H18B H 0.905739 0.908300 0.663120 0.065 Uiso 1 1 calc R U . . .
H18C H 0.739059 0.913564 0.632143 0.065 Uiso 1 1 calc R U . . .

loop_
_atom_site_aniso_label
_atom_site_aniso_U_11
_atom_site_aniso_U_22
_atom_site_aniso_U_33
_atom_site_aniso_U_23
_atom_site_aniso_U_13
_atom_site_aniso_U_12
Re1 0.02193(11) 0.02822(12) 0.02709(12) -0.00778(6) 0.00605(7) -0.00738(6)
Cl1 0.0508(6) 0.0370(5) 0.0276(5) 0.0001(4) 0.0018(4) -0.0018(4)
O1 0.045(2) 0.040(2) 0.093(3) 0.003(2) 0.0102(19) 0.0068(17)
O2 0.084(3) 0.091(3) 0.067(3) -0.033(2) 0.056(2) -0.042(2)
O3 0.0359(17) 0.046(2) 0.071(2) -0.0166(17) -0.0103(15) -0.0201(15)
N1 0.0262(16) 0.0215(16) 0.0214(15) -0.0014(11) 0.0021(12) -0.0017(11)
N2 0.0226(15) 0.0275(16) 0.0221(14) -0.0060(12) 0.0007(11) -0.0039(12)
N3 0.0235(15) 0.0352(18) 0.0276(16) -0.0082(14) 0.0011(12) -0.0046(13)
N4 0.0254(16) 0.0326(18) 0.0255(15) -0.0064(13) -0.0001(12) -0.0037(13)
C1 0.0169(18) 0.039(2) 0.042(2) -0.0129(18) 0.0113(16) -0.0099(17)
C2 0.038(3) 0.049(3) 0.053(3) -0.019(2) 0.016(2) -0.023(2)
C3 0.031(2) 0.032(2) 0.040(2) -0.0017(18) 0.0069(17) 0.0008(18)
C4 0.032(2) 0.025(2) 0.0215(18) -0.0013(14) -0.0020(15) -0.0035(14)
C5 0.043(2) 0.025(2) 0.0219(18) -0.0022(14) 0.0032(16) -0.0007(16)
C6 0.039(2) 0.0272(19) 0.0256(19) -0.0020(16) 0.0112(16) 0.0032(17)
C7 0.0274(19) 0.0249(19) 0.0280(19) 0.0000(15) 0.0056(15) -0.0006(15)
C8 0.0226(17) 0.0215(17) 0.0215(17) -0.0009(14) 0.0012(13) -0.0019(14)
C9 0.0193(16) 0.0267(19) 0.0239(17) -0.0030(14) 0.0042(13) -0.0026(14)
C10 0.0227(17) 0.0248(19) 0.0279(18) -0.0011(15) 0.0013(14) -0.0012(14)
C11 0.0305(19) 0.0210(18) 0.0242(17) -0.0035(14) 0.0043(14) -0.0039(14)
C12 0.027(2) 0.040(2) 0.0259(19) -0.0055(16) 0.0012(15) -0.0054(17)
C13 0.032(2) 0.045(3) 0.038(2) -0.0087(18) 0.0105(18) -0.0061(18)
C14 0.051(3) 0.039(2) 0.028(2) -0.0049(17) 0.0152(18) -0.010(2)
C15 0.058(3) 0.030(2) 0.0259(19) 0.0022(16) 0.0025(18) -0.0010(19)
C16 0.040(2) 0.028(2) 0.030(2) -0.0006(16) 0.0004(16) 0.0041(17)
C17 0.030(2) 0.039(2) 0.036(2) -0.0135(18) -0.0030(17) -0.0091(17)
C18 0.041(2) 0.042(2) 0.047(3) -0.013(2) 0.005(2) -0.015(2)

loop_
_atom_type_symbol
_atom_type_description
_atom_type_scat_dispersion_real
_atom_type_scat_dispersion_imag
_atom_type_scat_source
C C 0.0181 0.0091 'International Tables Vol C Tables 4.2.6.8 and 6.1.1.4'
H H 0.0000 0.0000 'International Tables Vol C Tables 4.2.6.8 and 6.1.1.4'
Cl Cl 0.3639 0.7018 'International Tables Vol C Tables 4.2.6.8 and 6.1.1.4'
N N 0.0311 0.0180 'International Tables Vol C Tables 4.2.6.8 and 6.1.1.4'
O O 0.0492 0.0322 'International Tables Vol C Tables 4.2.6.8 and 6.1.1.4'
Re Re -5.2083 5.8923 'International Tables Vol C Tables 4.2.6.8 and 6.1.1.4'

loop_
_geom_angle_atom_site_label_1
_geom_angle_atom_site_label_2
_geom_angle_atom_site_label_3
_geom_angle
_geom_angle_site_symmetry_1
_geom_angle_site_symmetry_3
_geom_angle_publ_flag
C2 Re1 C3 89.59(18) . . ?
C2 Re1 C1 90.7(2) . . ?
C3 Re1 C1 90.14(16) . . ?
C2 Re1 C9 96.88(16) . . ?
C3 Re1 C9 172.05(15) . . ?
C1 Re1 C9 94.38(15) . . ?
C2 Re1 N1 170.74(17) . . ?
C3 Re1 N1 98.08(14) . . ?
C1 Re1 N1 94.39(13) . . ?
C9 Re1 N1 75.07(12) . . ?
C2 Re1 Cl1 93.86(18) . . ?
C3 Re1 Cl1 88.75(13) . . ?
C1 Re1 Cl1 175.26(11) . . ?
C9 Re1 Cl1 86.22(10) . . ?
N1 Re1 Cl1 81.21(8) . . ?
C4 N1 C8 116.9(3) . . ?
C4 N1 Re1 125.9(3) . . ?
C8 N1 Re1 116.8(2) . . ?
N3 N2 C9 116.4(3) . . ?
N3 N2 C8 121.1(3) . . ?
C9 N2 C8 122.4(3) . . ?
N4 N3 N2 101.7(3) . . ?
N3 N4 C10 113.5(3) . . ?
N3 N4 C17 117.3(3) . . ?
C10 N4 C17 129.1(3) . . ?
O1 C1 Re1 176.2(4) . . ?
O2 C2 Re1 179.2(4) . . ?
O3 C3 Re1 179.1(4) . . ?
N1 C4 C5 122.4(4) . . ?
N1 C4 H4 118.8 . . ?
C5 C4 H4 118.8 . . ?
C4 C5 C6 119.5(4) . . ?
C4 C5 H5 120.3 . . ?
C6 C5 H5 120.3 . . ?
C5 C6 C7 119.2(4) . . ?
C5 C6 H6 120.4 . . ?
C7 C6 H6 120.4 . . ?
C8 C7 C6 117.0(4) . . ?
C8 C7 H7 121.5 . . ?
C6 C7 H7 121.5 . . ?
N1 C8 C7 125.0(3) . . ?
N1 C8 N2 111.9(3) . . ?
C7 C8 N2 123.1(3) . . ?
N2 C9 C10 102.3(3) . . ?
N2 C9 Re1 112.7(2) . . ?
C10 C9 Re1 145.0(3) . . ?
N4 C10 C9 106.1(3) . . ?
N4 C10 C11 124.1(3) . . ?
C9 C10 C11 129.8(3) . . ?
C16 C11 C12 119.1(3) . . ?
C16 C11 C10 121.7(3) . . ?
C12 C11 C10 119.1(3) . . ?
C13 C12 C11 119.8(4) . . ?
C13 C12 H12 120.1 . . ?
C11 C12 H12 120.1 . . ?
C14 C13 C12 120.6(4) . . ?
C14 C13 H13 119.7 . . ?
C12 C13 H13 119.7 . . ?
C13 C14 C15 119.9(4) . . ?
C13 C14 H14 120.1 . . ?
C15 C14 H14 120.1 . . ?
C16 C15 C14 119.9(4) . . ?
C16 C15 H15 120.1 . . ?
C14 C15 H15 120.1 . . ?
C15 C16 C11 120.8(4) . . ?
C15 C16 H16 119.6 . . ?
C11 C16 H16 119.6 . . ?
N4 C17 C18 111.5(4) . . ?
N4 C17 H17A 109.3 . . ?
C18 C17 H17A 109.3 . . ?
N4 C17 H17B 109.3 . . ?
C18 C17 H17B 109.3 . . ?
H17A C17 H17B 108.0 . . ?
C17 C18 H18A 109.5 . . ?
C17 C18 H18B 109.5 . . ?
H18A C18 H18B 109.5 . . ?
C17 C18 H18C 109.5 . . ?
H18A C18 H18C 109.5 . . ?
H18B C18 H18C 109.5 . . ?

loop_
_geom_bond_atom_site_label_1
_geom_bond_atom_site_label_2
_geom_bond_distance
_geom_bond_site_symmetry_2
_geom_bond_publ_flag
Re1 C2 1.906(5) . ?
Re1 C3 1.951(4) . ?
Re1 C1 1.976(5) . ?
Re1 C9 2.149(4) . ?
Re1 N1 2.208(3) . ?
Re1 Cl1 2.4859(11) . ?
O1 C1 1.086(6) . ?
O2 C2 1.152(6) . ?
O3 C3 1.143(5) . ?
N1 C4 1.341(5) . ?
N1 C8 1.342(5) . ?
N2 N3 1.335(4) . ?
N2 C9 1.360(5) . ?
N2 C8 1.423(4) . ?
N3 N4 1.323(4) . ?
N4 C10 1.374(5) . ?
N4 C17 1.482(5) . ?
C4 C5 1.376(6) . ?
C4 H4 0.9500 . ?
C5 C6 1.384(6) . ?
C5 H5 0.9500 . ?
C6 C7 1.387(6) . ?
C6 H6 0.9500 . ?
C7 C8 1.374(5) . ?
C7 H7 0.9500 . ?
C9 C10 1.390(5) . ?
C10 C11 1.470(5) . ?
C11 C16 1.392(5) . ?
C11 C12 1.393(6) . ?
C12 C13 1.391(6) . ?
C12 H12 0.9500 . ?
C13 C14 1.381(7) . ?
C13 H13 0.9500 . ?
C14 C15 1.385(7) . ?
C14 H14 0.9500 . ?
C15 C16 1.382(6) . ?
C15 H15 0.9500 . ?
C16 H16 0.9500 . ?
C17 C18 1.507(7) . ?
C17 H17A 0.9900 . ?
C17 H17B 0.9900 . ?
C18 H18A 0.9800 . ?
C18 H18B 0.9800 . ?
C18 H18C 0.9800 . ?

loop_
_geom_torsion_atom_site_label_1
_geom_torsion_atom_site_label_2
_geom_torsion_atom_site_label_3
_geom_torsion_atom_site_label_4
_geom_torsion
_geom_torsion_site_symmetry_1
_geom_torsion_site_symmetry_2
_geom_torsion_site_symmetry_3
_geom_torsion_site_symmetry_4
_geom_torsion_publ_flag
C9 N2 N3 N4 0.0(4) . . . . ?
C8 N2 N3 N4 176.2(3) . . . . ?
N2 N3 N4 C10 -0.1(4) . . . . ?
N2 N3 N4 C17 -177.1(3) . . . . ?
C8 N1 C4 C5 2.1(5) . . . . ?
Re1 N1 C4 C5 -171.5(3) . . . . ?
N1 C4 C5 C6 -0.4(6) . . . . ?
C4 C5 C6 C7 -1.2(6) . . . . ?
C5 C6 C7 C8 1.2(6) . . . . ?
C4 N1 C8 C7 -2.2(6) . . . . ?
Re1 N1 C8 C7 172.0(3) . . . . ?
C4 N1 C8 N2 176.8(3) . . . . ?
Re1 N1 C8 N2 -9.1(4) . . . . ?
C6 C7 C8 N1 0.5(6) . . . . ?
C6 C7 C8 N2 -178.3(4) . . . . ?
N3 N2 C8 N1 -173.9(3) . . . . ?
C9 N2 C8 N1 2.0(5) . . . . ?
N3 N2 C8 C7 5.1(6) . . . . ?
C9 N2 C8 C7 -179.0(4) . . . . ?
N3 N2 C9 C10 0.0(4) . . . . ?
C8 N2 C9 C10 -176.1(3) . . . . ?
N3 N2 C9 Re1 -177.9(3) . . . . ?
C8 N2 C9 Re1 6.0(4) . . . . ?
N3 N4 C10 C9 0.1(4) . . . . ?
C17 N4 C10 C9 176.7(4) . . . . ?
N3 N4 C10 C11 177.7(3) . . . . ?
C17 N4 C10 C11 -5.7(6) . . . . ?
N2 C9 C10 N4 -0.1(4) . . . . ?
Re1 C9 C10 N4 176.6(4) . . . . ?
N2 C9 C10 C11 -177.5(4) . . . . ?
Re1 C9 C10 C11 -0.8(8) . . . . ?
N4 C10 C11 C16 -49.4(6) . . . . ?
C9 C10 C11 C16 127.6(5) . . . . ?
N4 C10 C11 C12 133.8(4) . . . . ?
C9 C10 C11 C12 -49.2(6) . . . . ?
C16 C11 C12 C13 -1.0(6) . . . . ?
C10 C11 C12 C13 175.9(4) . . . . ?
C11 C12 C13 C14 0.2(7) . . . . ?
C12 C13 C14 C15 0.9(7) . . . . ?
C13 C14 C15 C16 -1.0(7) . . . . ?
C14 C15 C16 C11 0.2(7) . . . . ?
C12 C11 C16 C15 0.9(6) . . . . ?
C10 C11 C16 C15 -176.0(4) . . . . ?
N3 N4 C17 C18 49.0(5) . . . . ?
C10 N4 C17 C18 -127.5(5) . . . . ?
